data_7704748
loop_
_publ_author_name
'Gericke, Robert'
'Wagler, J\"org'

_publ_section_title
;
 (2-Pyridyloxy)arsines as ligands in transition metal chemistry: a
 stepwise As(iii) \\rightarrow As(ii) \\rightarrow As(i) reduction.
;
_journal_issue 29
_journal_name_full 'Dalton transactions (Cambridge, England : 2003)'
_journal_page_first 10042
_journal_page_last 10051
_journal_paper_doi 10.1039/d0dt01538e
_journal_volume 49
_journal_year 2020
_chemical_formula_moiety 'C16 H13 As N2 O2'
_chemical_formula_sum 'C16 H13 As N2 O2'
_chemical_formula_weight 340.20
_space_group_crystal_system triclinic
_space_group_IT_number 2
_space_group_name_Hall '-P 1'
_space_group_name_H-M_alt 'P -1'
_atom_sites_solution_hydrogens geom
_audit_creation_method SHELXL-2013
_audit_update_record
;
2020-04-04 deposited with the CCDC.	2020-07-03 downloaded from the CCDC.
;
_cell_angle_alpha 85.179(4)
_cell_angle_beta 73.420(3)
_cell_angle_gamma 70.026(3)
_cell_formula_units_Z 2
_cell_length_a 8.3588(4)
_cell_length_b 9.2389(4)
_cell_length_c 10.3537(5)
_cell_measurement_reflns_used 20049
_cell_measurement_temperature 200(2)
_cell_measurement_theta_max 28.53
_cell_measurement_theta_min 2.05
_cell_volume 720.15(6)
_computing_cell_refinement 'STOE X-AREA'
_computing_data_collection 'STOE X-AREA'
_computing_data_reduction 'STOE X-RED'
_computing_molecular_graphics 'ORTEP32 (Farugia)'
_computing_publication_material 'Ciftab (Sheldrick)'
_computing_structure_refinement 'SHELXL-2013 (Sheldrick, 2013)'
_computing_structure_solution 'SHELXS-97 (Sheldrick, 2008)'
_diffrn_ambient_temperature 200(2)
_diffrn_measured_fraction_theta_full 0.999
_diffrn_measured_fraction_theta_max 0.999
_diffrn_measurement_device_type 'Stoe IPDS-2T'
_diffrn_measurement_method 'omega scans'
_diffrn_radiation_monochromator graphite
_diffrn_radiation_source 'fine-focus sealed tube'
_diffrn_radiation_type MoK\a
_diffrn_radiation_wavelength 0.71073
_diffrn_reflns_av_R_equivalents 0.0584
_diffrn_reflns_av_unetI/netI 0.0273
_diffrn_reflns_Laue_measured_fraction_full 0.999
_diffrn_reflns_Laue_measured_fraction_max 0.999
_diffrn_reflns_limit_h_max 11
_diffrn_reflns_limit_h_min -11
_diffrn_reflns_limit_k_max 12
_diffrn_reflns_limit_k_min -12
_diffrn_reflns_limit_l_max 13
_diffrn_reflns_limit_l_min -13
_diffrn_reflns_number 18924
_diffrn_reflns_point_group_measured_fraction_full 0.999
_diffrn_reflns_point_group_measured_fraction_max 0.999
_diffrn_reflns_theta_full 27.999
_diffrn_reflns_theta_max 27.999
_diffrn_reflns_theta_min 2.053
_exptl_absorpt_coefficient_mu 2.365
_exptl_absorpt_correction_T_max 0.7399
_exptl_absorpt_correction_T_min 0.4659
_exptl_absorpt_correction_type integration
_exptl_absorpt_process_details XShape
_exptl_crystal_colour colourless
_exptl_crystal_density_diffrn 1.569
_exptl_crystal_description block
_exptl_crystal_F_000 344
_exptl_crystal_size_max 0.450
_exptl_crystal_size_mid 0.380
_exptl_crystal_size_min 0.150
_refine_diff_density_max 0.392
_refine_diff_density_min -0.701
_refine_diff_density_rms 0.064
_refine_ls_extinction_coef 0.0079(18)
_refine_ls_extinction_expression Fc^*^=kFc[1+0.001xFc^2^\l^3^/sin(2\q)]^-1/4^
_refine_ls_extinction_method SHELXL
_refine_ls_goodness_of_fit_ref 1.111
_refine_ls_hydrogen_treatment constr
_refine_ls_matrix_type full
_refine_ls_number_parameters 191
_refine_ls_number_reflns 3465
_refine_ls_number_restraints 0
_refine_ls_restrained_S_all 1.111
_refine_ls_R_factor_all 0.0277
_refine_ls_R_factor_gt 0.0257
_refine_ls_shift/su_max 0.001
_refine_ls_shift/su_mean 0.000
_refine_ls_structure_factor_coef Fsqd
_refine_ls_weighting_details 'w=1/[\s^2^(Fo^2^)+(0.0313P)^2^+0.3427P] where P=(Fo^2^+2Fc^2^)/3'
_refine_ls_weighting_scheme calc
_refine_ls_wR_factor_gt 0.0662
_refine_ls_wR_factor_ref 0.0673
_reflns_Friedel_coverage 0.000
_reflns_number_gt 3298
_reflns_number_total 3465
_reflns_threshold_expression 'I > 2\s(I)'
_cod_data_source_file d0dt01538e2.cif
_cod_data_source_block RGP10901
_cod_depositor_comments 'Adding full bibliography for 7704746--7704751.cif.'
_cod_original_cell_volume 720.16(6)
_cod_database_code 7704748
_shelx_space_group_comment
;
The symmetry employed for this shelxl refinement is uniquely defined
by the following loop, which should always be used as a source of
symmetry information in preference to the above space-group names.
They are only intended as comments.
;
_shelx_estimated_absorpt_t_min 0.416
_shelx_estimated_absorpt_t_max 0.718
_shelxl_version_number 2013-4

loop_
_space_group_symop_operation_xyz
'x, y, z'
'-x, -y, -z'

loop_
_atom_site_label
_atom_site_type_symbol
_atom_site_fract_x
_atom_site_fract_y
_atom_site_fract_z
_atom_site_U_iso_or_equiv
_atom_site_adp_type
_atom_site_occupancy
_atom_site_site_symmetry_order
_atom_site_calc_flag
_atom_site_refinement_flags_posn
_atom_site_refinement_flags_adp
_atom_site_refinement_flags_occupancy
_atom_site_disorder_assembly
_atom_site_disorder_group
As1 As 0.71948(2) 0.65026(2) 0.67844(2) 0.02325(7) Uani 1 1 d . . . . .
N1 N 0.8678(2) 0.34319(16) 0.69282(15) 0.0259(3) Uani 1 1 d . . . . .
N2 N 0.6554(2) 0.95531(17) 0.61682(15) 0.0285(3) Uani 1 1 d . . . . .
O1 O 0.62727(16) 0.53223(14) 0.81143(13) 0.0276(3) Uani 1 1 d . . . . .
O2 O 0.53385(16) 0.80907(14) 0.77616(13) 0.0294(3) Uani 1 1 d . . . . .
C1 C 0.7223(2) 0.38084(18) 0.79467(17) 0.0231(3) Uani 1 1 d . . . . .
C2 C 0.6643(2) 0.2753(2) 0.88300(18) 0.0285(3) Uani 1 1 d . . . . .
H2 H 0.5584 0.3073 0.9545 0.034 Uiso 1 1 calc R U . . .
C3 C 0.7670(3) 0.1230(2) 0.8619(2) 0.0353(4) Uani 1 1 d . . . . .
H3 H 0.7330 0.0468 0.9198 0.042 Uiso 1 1 calc R U . . .
C4 C 0.9206(3) 0.0801(2) 0.7563(2) 0.0381(4) Uani 1 1 d . . . . .
H4 H 0.9928 -0.0250 0.7410 0.046 Uiso 1 1 calc R U . . .
C5 C 0.9661(3) 0.1929(2) 0.67417(19) 0.0322(4) Uani 1 1 d . . . . .
H5 H 1.0708 0.1637 0.6015 0.039 Uiso 1 1 calc R U . . .
C6 C 0.5220(2) 0.94809(19) 0.72015(17) 0.0250(3) Uani 1 1 d . . . . .
C7 C 0.3721(2) 1.0743(2) 0.7734(2) 0.0321(4) Uani 1 1 d . . . . .
H7 H 0.2781 1.0633 0.8465 0.039 Uiso 1 1 calc R U . . .
C8 C 0.3659(3) 1.2152(2) 0.7162(2) 0.0358(4) Uani 1 1 d . . . . .
H8 H 0.2669 1.3044 0.7497 0.043 Uiso 1 1 calc R U . . .
C9 C 0.5053(3) 1.2262(2) 0.6091(2) 0.0361(4) Uani 1 1 d . . . . .
H9 H 0.5041 1.3227 0.5689 0.043 Uiso 1 1 calc R U . . .
C10 C 0.6453(3) 1.0943(2) 0.56217(19) 0.0340(4) Uani 1 1 d . . . . .
H10 H 0.7395 1.1018 0.4875 0.041 Uiso 1 1 calc R U . . .
C11 C 0.9036(2) 0.66103(17) 0.75327(16) 0.0217(3) Uani 1 1 d . . . . .
C12 C 1.0710(2) 0.63666(19) 0.66561(17) 0.0263(3) Uani 1 1 d . . . . .
H12 H 1.0913 0.6185 0.5724 0.032 Uiso 1 1 calc R U . . .
C13 C 1.2085(2) 0.6388(2) 0.71435(19) 0.0305(4) Uani 1 1 d . . . . .
H13 H 1.3230 0.6224 0.6543 0.037 Uiso 1 1 calc R U . . .
C14 C 1.1796(2) 0.6647(2) 0.8499(2) 0.0325(4) Uani 1 1 d . . . . .
H14 H 1.2742 0.6655 0.8831 0.039 Uiso 1 1 calc R U . . .
C15 C 1.0125(3) 0.6895(2) 0.93725(19) 0.0349(4) Uani 1 1 d . . . . .
H15 H 0.9924 0.7080 1.0303 0.042 Uiso 1 1 calc R U . . .
C16 C 0.8743(2) 0.6872(2) 0.88948(17) 0.0294(4) Uani 1 1 d . . . . .
H16 H 0.7599 0.7036 0.9498 0.035 Uiso 1 1 calc R U . . .

loop_
_atom_site_aniso_label
_atom_site_aniso_U_11
_atom_site_aniso_U_22
_atom_site_aniso_U_33
_atom_site_aniso_U_23
_atom_site_aniso_U_13
_atom_site_aniso_U_12
As1 0.02204(10) 0.02312(10) 0.02350(10) -0.00005(6) -0.00628(6) -0.00601(6)
N1 0.0256(7) 0.0235(7) 0.0263(7) -0.0006(5) -0.0037(6) -0.0077(5)
N2 0.0268(7) 0.0267(7) 0.0282(7) -0.0004(6) -0.0057(6) -0.0054(6)
O1 0.0224(6) 0.0225(6) 0.0336(6) -0.0011(5) -0.0017(5) -0.0068(4)
O2 0.0239(6) 0.0220(6) 0.0358(7) 0.0032(5) -0.0041(5) -0.0035(5)
C1 0.0225(7) 0.0228(7) 0.0253(7) -0.0016(6) -0.0078(6) -0.0076(6)
C2 0.0308(9) 0.0321(9) 0.0248(8) 0.0016(6) -0.0062(7) -0.0146(7)
C3 0.0481(11) 0.0291(9) 0.0330(9) 0.0084(7) -0.0129(8) -0.0185(8)
C4 0.0459(11) 0.0221(8) 0.0406(10) 0.0003(7) -0.0120(9) -0.0040(8)
C5 0.0319(9) 0.0268(8) 0.0317(9) -0.0034(7) -0.0051(7) -0.0041(7)
C6 0.0239(8) 0.0236(7) 0.0274(8) 0.0015(6) -0.0100(6) -0.0056(6)
C7 0.0264(9) 0.0284(8) 0.0343(9) 0.0017(7) -0.0054(7) -0.0027(7)
C8 0.0356(10) 0.0246(8) 0.0383(10) 0.0003(7) -0.0094(8) 0.0006(7)
C9 0.0460(11) 0.0265(8) 0.0325(9) 0.0055(7) -0.0119(8) -0.0084(8)
C10 0.0379(10) 0.0333(9) 0.0273(9) 0.0034(7) -0.0059(7) -0.0108(8)
C11 0.0211(7) 0.0194(7) 0.0229(7) 0.0015(5) -0.0045(6) -0.0061(6)
C12 0.0254(8) 0.0273(8) 0.0214(7) 0.0001(6) -0.0011(6) -0.0071(6)
C13 0.0202(8) 0.0327(9) 0.0337(9) -0.0001(7) -0.0009(6) -0.0080(7)
C14 0.0250(8) 0.0366(9) 0.0378(10) -0.0002(7) -0.0112(7) -0.0102(7)
C15 0.0318(9) 0.0485(11) 0.0249(8) -0.0034(7) -0.0071(7) -0.0136(8)
C16 0.0239(8) 0.0397(9) 0.0225(8) -0.0026(7) -0.0011(6) -0.0114(7)

loop_
_atom_type_symbol
_atom_type_description
_atom_type_scat_dispersion_real
_atom_type_scat_dispersion_imag
_atom_type_scat_source
C C 0.0033 0.0016 'International Tables Vol C Tables 4.2.6.8 and 6.1.1.4'
H H 0.0000 0.0000 'International Tables Vol C Tables 4.2.6.8 and 6.1.1.4'
As As 0.0499 2.0058 'International Tables Vol C Tables 4.2.6.8 and 6.1.1.4'
N N 0.0061 0.0033 'International Tables Vol C Tables 4.2.6.8 and 6.1.1.4'
O O 0.0106 0.0060 'International Tables Vol C Tables 4.2.6.8 and 6.1.1.4'

loop_
_geom_angle_atom_site_label_1
_geom_angle_atom_site_label_2
_geom_angle_atom_site_label_3
_geom_angle
_geom_angle_site_symmetry_1
_geom_angle_site_symmetry_3
_geom_angle_publ_flag
O2 As1 O1 82.78(5) . . ?
O2 As1 C11 98.60(6) . . ?
O1 As1 C11 97.26(6) . . ?
C1 N1 C5 117.56(15) . . ?
C6 N2 C10 117.12(16) . . ?
C1 O1 As1 112.48(10) . . ?
C6 O2 As1 113.47(11) . . ?
N1 C1 O1 116.24(15) . . ?
N1 C1 C2 124.29(16) . . ?
O1 C1 C2 119.47(15) . . ?
C3 C2 C1 116.95(17) . . ?
C3 C2 H2 121.5 . . ?
C1 C2 H2 121.5 . . ?
C2 C3 C4 120.05(17) . . ?
C2 C3 H3 120.0 . . ?
C4 C3 H3 120.0 . . ?
C5 C4 C3 118.60(18) . . ?
C5 C4 H4 120.7 . . ?
C3 C4 H4 120.7 . . ?
N1 C5 C4 122.54(18) . . ?
N1 C5 H5 118.7 . . ?
C4 C5 H5 118.7 . . ?
N2 C6 O2 116.99(15) . . ?
N2 C6 C7 124.17(16) . . ?
O2 C6 C7 118.85(16) . . ?
C8 C7 C6 117.44(18) . . ?
C8 C7 H7 121.3 . . ?
C6 C7 H7 121.3 . . ?
C7 C8 C9 119.47(18) . . ?
C7 C8 H8 120.3 . . ?
C9 C8 H8 120.3 . . ?
C10 C9 C8 118.59(18) . . ?
C10 C9 H9 120.7 . . ?
C8 C9 H9 120.7 . . ?
N2 C10 C9 123.18(18) . . ?
N2 C10 H10 118.4 . . ?
C9 C10 H10 118.4 . . ?
C12 C11 C16 119.93(16) . . ?
C12 C11 As1 117.50(12) . . ?
C16 C11 As1 122.55(12) . . ?
C13 C12 C11 119.90(16) . . ?
C13 C12 H12 120.1 . . ?
C11 C12 H12 120.1 . . ?
C14 C13 C12 120.26(16) . . ?
C14 C13 H13 119.9 . . ?
C12 C13 H13 119.9 . . ?
C13 C14 C15 119.83(17) . . ?
C13 C14 H14 120.1 . . ?
C15 C14 H14 120.1 . . ?
C14 C15 C16 120.31(17) . . ?
C14 C15 H15 119.8 . . ?
C16 C15 H15 119.8 . . ?
C15 C16 C11 119.77(16) . . ?
C15 C16 H16 120.1 . . ?
C11 C16 H16 120.1 . . ?

loop_
_geom_bond_atom_site_label_1
_geom_bond_atom_site_label_2
_geom_bond_distance
_geom_bond_site_symmetry_2
_geom_bond_publ_flag
As1 O2 1.8391(12) . ?
As1 O1 1.8427(12) . ?
As1 C11 1.9431(16) . ?
N1 C1 1.324(2) . ?
N1 C5 1.347(2) . ?
N2 C6 1.323(2) . ?
N2 C10 1.344(2) . ?
O1 C1 1.349(2) . ?
O2 C6 1.348(2) . ?
C1 C2 1.394(2) . ?
C2 C3 1.373(3) . ?
C2 H2 0.9500 . ?
C3 C4 1.387(3) . ?
C3 H3 0.9500 . ?
C4 C5 1.375(3) . ?
C4 H4 0.9500 . ?
C5 H5 0.9500 . ?
C6 C7 1.396(2) . ?
C7 C8 1.375(3) . ?
C7 H7 0.9500 . ?
C8 C9 1.386(3) . ?
C8 H8 0.9500 . ?
C9 C10 1.376(3) . ?
C9 H9 0.9500 . ?
C10 H10 0.9500 . ?
C11 C12 1.388(2) . ?
C11 C16 1.388(2) . ?
C12 C13 1.387(3) . ?
C12 H12 0.9500 . ?
C13 C14 1.382(3) . ?
C13 H13 0.9500 . ?
C14 C15 1.385(3) . ?
C14 H14 0.9500 . ?
C15 C16 1.387(3) . ?
C15 H15 0.9500 . ?
C16 H16 0.9500 . ?

loop_
_geom_torsion_atom_site_label_1
_geom_torsion_atom_site_label_2
_geom_torsion_atom_site_label_3
_geom_torsion_atom_site_label_4
_geom_torsion
_geom_torsion_site_symmetry_1
_geom_torsion_site_symmetry_2
_geom_torsion_site_symmetry_3
_geom_torsion_site_symmetry_4
_geom_torsion_publ_flag
O2 As1 O1 C1 -178.86(12) . . . . ?
C11 As1 O1 C1 -81.05(12) . . . . ?
O1 As1 O2 C6 -177.45(12) . . . . ?
C11 As1 O2 C6 86.25(12) . . . . ?
C5 N1 C1 O1 179.55(15) . . . . ?
C5 N1 C1 C2 -0.3(3) . . . . ?
As1 O1 C1 N1 3.58(19) . . . . ?
As1 O1 C1 C2 -176.60(12) . . . . ?
N1 C1 C2 C3 0.4(3) . . . . ?
O1 C1 C2 C3 -179.38(16) . . . . ?
C1 C2 C3 C4 -0.2(3) . . . . ?
C2 C3 C4 C5 -0.2(3) . . . . ?
C1 N1 C5 C4 -0.1(3) . . . . ?
C3 C4 C5 N1 0.3(3) . . . . ?
C10 N2 C6 O2 -178.92(16) . . . . ?
C10 N2 C6 C7 1.1(3) . . . . ?
As1 O2 C6 N2 -9.5(2) . . . . ?
As1 O2 C6 C7 170.55(13) . . . . ?
N2 C6 C7 C8 -1.5(3) . . . . ?
O2 C6 C7 C8 178.47(17) . . . . ?
C6 C7 C8 C9 0.5(3) . . . . ?
C7 C8 C9 C10 0.8(3) . . . . ?
C6 N2 C10 C9 0.4(3) . . . . ?
C8 C9 C10 N2 -1.3(3) . . . . ?
C16 C11 C12 C13 -0.1(3) . . . . ?
As1 C11 C12 C13 -178.22(13) . . . . ?
C11 C12 C13 C14 0.2(3) . . . . ?
C12 C13 C14 C15 -0.4(3) . . . . ?
C13 C14 C15 C16 0.5(3) . . . . ?
C14 C15 C16 C11 -0.4(3) . . . . ?
C12 C11 C16 C15 0.2(3) . . . . ?
As1 C11 C16 C15 178.24(14) . . . . ?
